data_7245068
loop_
_publ_author_name
'Ikeshita, Masahiro'
'Suzuki, Takato'
'Matsudaira, Kana'
'Kitahara, Maho'
'Imai, Yoshitane'
'Tsuno, Takashi'

_publ_section_title
;
 Multi-colour circularly polarized luminescence properties of chiral
 Schiff-base boron difluoride complexes
;
_journal_name_full 'Physical Chemistry Chemical Physics'
_journal_paper_doi 10.1039/D2CP01861F
_journal_year 2022
_chemical_absolute_configuration ad
_chemical_formula_moiety 'C23 H18 B F2 N O'
_chemical_formula_sum 'C23 H18 B F2 N O'
_chemical_formula_weight 373.19
_space_group_crystal_system orthorhombic
_space_group_IT_number 19
_space_group_name_Hall 'P 2ac 2ab'
_space_group_name_H-M_alt 'P 21 21 21'
_atom_sites_solution_hydrogens geom
_atom_sites_solution_primary dual
_audit_creation_date 2021-12-09
_audit_creation_method
;
Olex2 1.3
(compiled 2020.11.12 svn.r5f609507 for OlexSys, GUI svn.r6408)
;
_audit_update_record
;
2022-02-10 deposited with the CCDC.	2022-06-13 downloaded from the CCDC.
;
_cell_angle_alpha 90
_cell_angle_beta 90
_cell_angle_gamma 90
_cell_formula_units_Z 8
_cell_length_a 9.7997(5)
_cell_length_b 16.3983(8)
_cell_length_c 22.9360(11)
_cell_measurement_reflns_used 6549
_cell_measurement_temperature 173.15
_cell_measurement_theta_max 26.0520
_cell_measurement_theta_min 2.2330
_cell_volume 3685.8(3)
_computing_cell_refinement 'CrysAlisPro 1.171.39.46e (Rigaku OD, 2018)'
_computing_data_collection 'CrysAlisPro 1.171.39.46e (Rigaku OD, 2018)'
_computing_data_reduction 'CrysAlisPro 1.171.39.46e (Rigaku OD, 2018)'
_computing_molecular_graphics 'Olex2 1.3 (Dolomanov et al., 2009)'
_computing_publication_material 'Olex2 1.3 (Dolomanov et al., 2009)'
_computing_structure_refinement 'SHELXL 2018/3 (Sheldrick, 2015)'
_computing_structure_solution 'ShelXT (Sheldrick, 2015)'
_diffrn_ambient_temperature 173.15
_diffrn_detector 'Rigaku HyPix-3000 area detector'
_diffrn_detector_area_resol_mean 10.0
_diffrn_detector_type 'HPC area detector'
_diffrn_measured_fraction_theta_full 0.994
_diffrn_measured_fraction_theta_max 0.968
_diffrn_measurement_details
;
List of Runs (angles in degrees, time in seconds):

  # Type    Start    End  Width  t~exp~   \w     \q     \k     \f   Frames
#--------------------------------------------------------------------------
  1  \w    -74.00 -12.00   0.50    2.72    --   20.00  54.00 120.00  124
  2  \w     -6.00  20.00   0.50    2.72    --   20.00  54.00 120.00   52
  3  \w     36.00  62.00   0.50    2.72    --   20.00  54.00 120.00   52
  4  \w    -59.00 -31.00   0.50    2.72    --   20.00  54.00-150.00   56
  5  \w    -24.00  16.00   0.50    2.72    --   20.00  54.00-150.00   80
  6  \w    -70.00   8.00   0.50    2.72    --   20.00  54.00   0.00  156
  7  \w     39.00 100.00   0.50    2.72    --   20.00  54.00   0.00  122
  8  \w    -69.00  56.00   0.50    2.72    --   20.00  54.00 150.00  250
  9  \w    -74.00 -49.00   0.50    2.72    --   20.00  54.00  90.00   50
 10  \w     12.00  37.00   0.50    2.72    --   20.00  54.00  90.00   50
 11  \w    -67.00  29.00   0.50    2.72    --   20.00  54.00  60.00  192
;
_diffrn_measurement_device 'fixed-chi diffractometer'
_diffrn_measurement_device_type 'Rigaku XtaLAB mini2'
_diffrn_measurement_method '\w scans'
_diffrn_orient_matrix_type 'CrysAlisPro convention (1999,Acta A55,543-557)'
_diffrn_orient_matrix_UB_11 0.0057147000
_diffrn_orient_matrix_UB_12 0.0364121000
_diffrn_orient_matrix_UB_13 -0.0165144000
_diffrn_orient_matrix_UB_21 -0.0008098000
_diffrn_orient_matrix_UB_22 0.0232520000
_diffrn_orient_matrix_UB_23 0.0260709000
_diffrn_orient_matrix_UB_31 0.0721523000
_diffrn_orient_matrix_UB_32 -0.0026175000
_diffrn_orient_matrix_UB_33 0.0016236000
_diffrn_radiation_monochromator 'curved graphite'
_diffrn_radiation_probe x-ray
_diffrn_radiation_type 'Mo K\a'
_diffrn_radiation_wavelength 0.71073
_diffrn_reflns_av_R_equivalents 0.0360
_diffrn_reflns_av_unetI/netI 0.0482
_diffrn_reflns_Laue_measured_fraction_full 0.994
_diffrn_reflns_Laue_measured_fraction_max 0.968
_diffrn_reflns_limit_h_max 11
_diffrn_reflns_limit_h_min -13
_diffrn_reflns_limit_k_max 22
_diffrn_reflns_limit_k_min -23
_diffrn_reflns_limit_l_max 28
_diffrn_reflns_limit_l_min -32
_diffrn_reflns_number 38018
_diffrn_reflns_point_group_measured_fraction_full 0.994
_diffrn_reflns_point_group_measured_fraction_max 0.955
_diffrn_reflns_theta_full 27.500
_diffrn_reflns_theta_max 30.356
_diffrn_reflns_theta_min 2.167
_diffrn_source 'Sealed X-ray tube'
_diffrn_source_type 'Sealed X-ray tube'
_exptl_absorpt_coefficient_mu 0.095
_exptl_absorpt_correction_T_max 1.00000
_exptl_absorpt_correction_T_min 0.92835
_exptl_absorpt_correction_type multi-scan
_exptl_absorpt_process_details
;
CrysAlisPro 1.171.39.46e (Rigaku Oxford Diffraction, 2018)
Empirical absorption correction using spherical harmonics,
 implemented in SCALE3 ABSPACK scaling algorithm.
;
_exptl_crystal_colour colourless
_exptl_crystal_colour_primary colourless
_exptl_crystal_density_diffrn 1.345
_exptl_crystal_description plate
_exptl_crystal_F_000 1552
_exptl_crystal_preparation CH2Cl2/EtOH
_exptl_crystal_size_max 0.455
_exptl_crystal_size_mid 0.412
_exptl_crystal_size_min 0.26
_refine_diff_density_max 0.839
_refine_diff_density_min -0.559
_refine_diff_density_rms 0.051
_refine_ls_abs_structure_details
;
 Flack x determined using 2445 quotients [(I+)-(I-)]/[(I+)+(I-)]
 (Parsons, Flack and Wagner, Acta Cryst. B69 (2013) 249-259).
;
_refine_ls_abs_structure_Flack 0.1(3)
_refine_ls_extinction_method none
_refine_ls_goodness_of_fit_ref 1.049
_refine_ls_hydrogen_treatment constr
_refine_ls_matrix_type full
_refine_ls_number_parameters 507
_refine_ls_number_reflns 10595
_refine_ls_number_restraints 0
_refine_ls_restrained_S_all 1.049
_refine_ls_R_factor_all 0.0945
_refine_ls_R_factor_gt 0.0591
_refine_ls_shift/su_max 0.000
_refine_ls_shift/su_mean 0.000
_refine_ls_structure_factor_coef Fsqd
_refine_ls_weighting_details 'w=1/[\s^2^(Fo^2^)+(0.0900P)^2^+0.3980P] where P=(Fo^2^+2Fc^2^)/3'
_refine_ls_weighting_scheme calc
_refine_ls_wR_factor_gt 0.1493
_refine_ls_wR_factor_ref 0.1696
_reflns_Friedel_coverage 0.784
_reflns_Friedel_fraction_full 0.994
_reflns_Friedel_fraction_max 0.938
_reflns_number_gt 7277
_reflns_number_total 10595
_reflns_threshold_expression 'I > 2\s(I)'
_cod_data_source_file d2cp01861f2.cif
_cod_data_source_block exp_438
_cod_database_code 7245068
_shelx_shelxl_version_number 2018/3
_chemical_oxdiff_formula C23H18NOF2B
_shelx_space_group_comment
;
The symmetry employed for this shelxl refinement is uniquely defined
by the following loop, which should always be used as a source of
symmetry information in preference to the above space-group names.
They are only intended as comments.
;
_reflns_odcompleteness_completeness 99.39
_reflns_odcompleteness_iscentric 1
_reflns_odcompleteness_theta 26.32
_olex2_refinement_description
;
1.a Ternary CH refined with riding coordinates:
 C00J(H00J), C00L(H00L)
1.b Aromatic/amide H refined with riding coordinates:
 C00A(H00A), C00F(H00F), C00I(H00I), C00M(H00M), C00N(H00N), C00P(H00P),
 C00S(H00S), C00T(H00T), C00U(H00U), C00X(H00X), C00Y(H00Y), C010(H010),
 C011(H011), C012(H012), C013(H013), C014(H014), C015(H015), C016(H016),
 C018(H018), C019(H019), C01A(H01M), C01B(H01B), C01C(H01C), C01F(H01F),
 C01G(H01N), C01H(H01H), C01I(H01I), C01J(H01J)
1.c Idealised Me refined as rotating group:
 C017(H01G,H01K,H01L), C01D(H01A,H01D,H01E)
;
_olex2_submission_special_instructions 'No special instructions were received'
_oxdiff_exptl_absorpt_empirical_details
;
Empirical correction (ABSPACK) includes:
- Absorption correction using spherical harmonics
- Frame scaling
;
_oxdiff_exptl_absorpt_empirical_full_max 1.176
_oxdiff_exptl_absorpt_empirical_full_min 0.907

loop_
_space_group_symop_operation_xyz
'x, y, z'
'-x+1/2, -y, z+1/2'
'-x, y+1/2, -z+1/2'
'x+1/2, -y+1/2, -z'

loop_
_atom_site_label
_atom_site_type_symbol
_atom_site_fract_x
_atom_site_fract_y
_atom_site_fract_z
_atom_site_U_iso_or_equiv
_atom_site_adp_type
_atom_site_occupancy
_atom_site_site_symmetry_order
_atom_site_calc_flag
_atom_site_refinement_flags_posn
_atom_site_refinement_flags_adp
_atom_site_refinement_flags_occupancy
_atom_site_disorder_assembly
_atom_site_disorder_group
O001 O 0.4304(2) 0.21893(13) 0.61146(10) 0.0371(5) Uani 1 1 d . . . . .
F4 F 0.4337(2) 0.31352(16) 0.53597(12) 0.0685(7) Uani 1 1 d . . . . .
F3 F 0.4049(2) 0.35651(14) 0.62879(14) 0.0734(8) Uani 1 1 d . . . . .
O004 O 0.2023(2) 0.74768(16) 0.60791(11) 0.0469(6) Uani 1 1 d . . . . .
N005 N 0.4079(3) 0.67826(16) 0.64567(11) 0.0337(6) Uani 1 1 d . . . . .
N006 N 0.2174(3) 0.28942(17) 0.58181(11) 0.0343(6) Uani 1 1 d . . . . .
F2 F 0.1844(3) 0.6263(2) 0.6546(3) 0.149(2) Uani 1 1 d . . . . .
C008 C 0.3617(3) 0.14932(18) 0.61886(13) 0.0331(6) Uani 1 1 d . . . . .
C009 C 0.2776(3) 0.78763(19) 0.56926(13) 0.0324(6) Uani 1 1 d . . . . .
C00A C 0.4764(3) 0.71296(18) 0.60467(13) 0.0318(6) Uani 1 1 d . . . . .
H00A H 0.570628 0.700404 0.600933 0.038 Uiso 1 1 calc R U . . .
C00B C 0.2176(3) 0.85100(18) 0.53536(13) 0.0319(6) Uani 1 1 d . . . . .
C00C C 0.5740(3) 0.07542(19) 0.65774(13) 0.0347(7) Uani 1 1 d . . . . .
C00D C 0.3055(3) 0.89388(19) 0.49716(13) 0.0357(7) Uani 1 1 d . . . . .
F1 F 0.2335(4) 0.7356(3) 0.70638(13) 0.1212(16) Uani 1 1 d . . . . .
C00F C 0.6647(3) 0.1423(2) 0.65571(14) 0.0394(7) Uani 1 1 d . . . . .
H00F H 0.633514 0.192867 0.640431 0.047 Uiso 1 1 calc R U . . .
C00G C 0.6167(3) 0.6562(2) 0.70493(14) 0.0386(7) Uani 1 1 d . . . . .
C00H C 0.4170(3) 0.76973(19) 0.56433(12) 0.0314(6) Uani 1 1 d . . . . .
C00I C 0.4996(3) 0.8110(2) 0.52367(13) 0.0362(7) Uani 1 1 d . . . . .
H00I H 0.592874 0.796492 0.519262 0.043 Uiso 1 1 calc R U . . .
C00J C 0.4747(3) 0.6252(2) 0.69050(14) 0.0362(7) Uani 1 1 d . . . . .
H00J H 0.419132 0.630013 0.726918 0.043 Uiso 1 1 calc R U . . .
C00K C 0.4298(3) 0.07859(19) 0.64126(13) 0.0345(7) Uani 1 1 d . . . . .
C00L C 0.1400(3) 0.3654(2) 0.56542(14) 0.0403(7) Uani 1 1 d . . . . .
H00L H 0.198599 0.413004 0.576090 0.048 Uiso 1 1 calc R U . . .
C00M C 0.4453(4) 0.8718(2) 0.49082(14) 0.0393(7) Uani 1 1 d . . . . .
H00M H 0.500921 0.899709 0.463405 0.047 Uiso 1 1 calc R U . . .
C00N C 0.1562(3) 0.2203(2) 0.58754(14) 0.0378(7) Uani 1 1 d . . . . .
H00N H 0.061210 0.218022 0.579543 0.045 Uiso 1 1 calc R U . . .
C00O C 0.2227(3) 0.1476(2) 0.60511(14) 0.0362(7) Uani 1 1 d . . . . .
C00P C -0.0250(3) 0.8369(2) 0.57509(15) 0.0404(7) Uani 1 1 d . . . . .
H00P H -0.000347 0.789846 0.596870 0.048 Uiso 1 1 calc R U . . .
C00Q C 0.0746(3) 0.87567(19) 0.53973(13) 0.0346(6) Uani 1 1 d . . . . .
C00R C 0.0309(4) 0.9451(2) 0.50729(15) 0.0402(7) Uani 1 1 d . . . . .
C00S C 0.1257(4) 0.9887(2) 0.47160(15) 0.0451(8) Uani 1 1 d . . . . .
H00S H 0.096625 1.036471 0.451769 0.054 Uiso 1 1 calc R U . . .
C00T C 0.1449(4) 0.0751(2) 0.61394(16) 0.0450(8) Uani 1 1 d . . . . .
H00T H 0.050224 0.074222 0.605087 0.054 Uiso 1 1 calc R U . . .
C00U C 0.2553(4) 0.9632(2) 0.46564(15) 0.0426(8) Uani 1 1 d . . . . .
H00U H 0.314869 0.991611 0.440043 0.051 Uiso 1 1 calc R U . . .
C00V C 0.3474(4) 0.00741(19) 0.64843(13) 0.0404(8) Uani 1 1 d . . . . .
C00W C 0.6270(4) 0.0005(2) 0.67995(15) 0.0441(8) Uani 1 1 d . . . . .
C00X C 0.4083(5) -0.0658(2) 0.66992(16) 0.0531(10) Uani 1 1 d . . . . .
H00X H 0.353541 -0.113233 0.673920 0.064 Uiso 1 1 calc R U . . .
C00Y C 0.7969(4) 0.1362(2) 0.67528(15) 0.0477(8) Uani 1 1 d . . . . .
H00Y H 0.854997 0.182542 0.673534 0.057 Uiso 1 1 calc R U . . .
C00Z C 0.0097(3) 0.3722(2) 0.60060(17) 0.0437(8) Uani 1 1 d . . . . .
C010 C 0.6311(4) 0.7224(2) 0.74236(15) 0.0445(8) Uani 1 1 d . . . . .
H010 H 0.552016 0.746359 0.759124 0.053 Uiso 1 1 calc R U . . .
C011 C -0.1562(4) 0.8659(3) 0.57848(17) 0.0497(9) Uani 1 1 d . . . . .
H011 H -0.219877 0.839077 0.603143 0.060 Uiso 1 1 calc R U . . .
C012 C 0.7636(5) -0.0036(3) 0.69945(17) 0.0554(10) Uani 1 1 d . . . . .
H012 H 0.797988 -0.053708 0.714082 0.067 Uiso 1 1 calc R U . . .
C013 C 0.2070(4) 0.0080(2) 0.63494(16) 0.0463(8) Uani 1 1 d . . . . .
H013 H 0.154884 -0.040131 0.640810 0.056 Uiso 1 1 calc R U . . .
C014 C 0.8470(4) 0.0629(3) 0.69772(16) 0.0545(10) Uani 1 1 d . . . . .
H014 H 0.938180 0.059344 0.711604 0.065 Uiso 1 1 calc R U . . .
C015 C -0.1980(4) 0.9336(3) 0.54656(19) 0.0557(10) Uani 1 1 d . . . . .
H015 H -0.289465 0.952488 0.549036 0.067 Uiso 1 1 calc R U . . .
C016 C -0.1064(4) 0.9725(2) 0.51186(18) 0.0521(9) Uani 1 1 d . . . . .
H016 H -0.134634 1.018902 0.490199 0.063 Uiso 1 1 calc R U . . .
C017 C 0.4672(4) 0.5362(2) 0.67121(18) 0.0518(9) Uani 1 1 d . . . . .
H01G H 0.371650 0.520938 0.664880 0.078 Uiso 1 1 calc R U . . .
H01K H 0.506702 0.501353 0.701523 0.078 Uiso 1 1 calc R U . . .
H01L H 0.518397 0.529263 0.634851 0.078 Uiso 1 1 calc R U . . .
C018 C 0.7348(4) 0.6213(3) 0.68181(18) 0.0576(10) Uani 1 1 d . . . . .
H018 H 0.727541 0.574938 0.657203 0.069 Uiso 1 1 calc R U . . .
C019 C 0.7576(5) 0.7539(3) 0.75562(17) 0.0572(10) Uani 1 1 d . . . . .
H019 H 0.765327 0.798703 0.781686 0.069 Uiso 1 1 calc R U . . .
C01A C 0.8745(5) 0.7200(3) 0.7307(2) 0.0676(13) Uani 1 1 d . . . . .
H01M H 0.961774 0.742523 0.738844 0.081 Uiso 1 1 calc R U . . .
C01B C -0.1150(4) 0.3418(2) 0.5801(2) 0.0595(11) Uani 1 1 d . . . . .
H01B H -0.120536 0.317307 0.542652 0.071 Uiso 1 1 calc R U . . .
C01C C 0.5403(5) -0.0694(2) 0.68457(17) 0.0539(10) Uani 1 1 d . . . . .
H01C H 0.577153 -0.119450 0.698318 0.065 Uiso 1 1 calc R U . . .
C01D C 0.1209(5) 0.3674(3) 0.49945(16) 0.0590(11) Uani 1 1 d . . . . .
H01A H 0.210382 0.367029 0.480367 0.089 Uiso 1 1 calc R U . . .
H01D H 0.071479 0.417068 0.488505 0.089 Uiso 1 1 calc R U . . .
H01E H 0.068615 0.319511 0.487094 0.089 Uiso 1 1 calc R U . . .
B2 B 0.3754(4) 0.2953(2) 0.59025(19) 0.0408(9) Uani 1 1 d . . . . .
C01F C 0.0144(5) 0.4083(3) 0.6547(2) 0.0618(11) Uani 1 1 d . . . . .
H01F H 0.097959 0.430102 0.668709 0.074 Uiso 1 1 calc R U . . .
C01G C 0.8625(4) 0.6534(4) 0.6942(2) 0.0716(13) Uani 1 1 d . . . . .
H01N H 0.941822 0.629498 0.677634 0.086 Uiso 1 1 calc R U . . .
C01H C -0.2308(5) 0.3475(3) 0.6150(4) 0.085(2) Uani 1 1 d . . . . .
H01H H -0.315354 0.327358 0.600811 0.102 Uiso 1 1 calc R U . . .
C01I C -0.2253(6) 0.3813(4) 0.6688(4) 0.101(2) Uani 1 1 d . . . . .
H01I H -0.304727 0.383300 0.692498 0.122 Uiso 1 1 calc R U . . .
C01J C -0.1029(7) 0.4132(4) 0.6890(3) 0.0922(19) Uani 1 1 d . . . . .
H01J H -0.098909 0.438272 0.726324 0.111 Uiso 1 1 calc R U . . .
B01K B 0.2516(4) 0.6942(3) 0.6519(2) 0.0590(13) Uani 1 1 d . . . . .

loop_
_atom_site_aniso_label
_atom_site_aniso_U_11
_atom_site_aniso_U_22
_atom_site_aniso_U_33
_atom_site_aniso_U_23
_atom_site_aniso_U_13
_atom_site_aniso_U_12
O001 0.0309(11) 0.0304(11) 0.0500(12) 0.0028(10) -0.0003(10) -0.0064(9)
F4 0.0456(13) 0.0686(15) 0.0912(17) 0.0384(14) 0.0232(13) 0.0102(11)
F3 0.0453(12) 0.0436(12) 0.131(2) -0.0298(14) -0.0324(14) 0.0042(10)
O004 0.0293(11) 0.0616(15) 0.0499(13) 0.0243(12) 0.0019(10) 0.0010(11)
N005 0.0304(13) 0.0354(13) 0.0353(13) 0.0048(11) 0.0015(11) 0.0025(10)
N006 0.0264(13) 0.0393(14) 0.0371(13) -0.0050(11) -0.0006(10) -0.0054(10)
F2 0.0368(14) 0.098(2) 0.313(6) 0.126(3) -0.016(2) -0.0116(15)
C008 0.0365(16) 0.0308(15) 0.0319(14) -0.0084(12) 0.0077(12) -0.0054(12)
C009 0.0328(16) 0.0332(15) 0.0313(14) 0.0033(12) -0.0029(12) -0.0018(12)
C00A 0.0284(14) 0.0350(15) 0.0321(14) -0.0007(12) 0.0018(12) 0.0029(12)
C00B 0.0352(15) 0.0311(14) 0.0295(14) -0.0020(12) -0.0039(12) -0.0001(12)
C00C 0.0413(17) 0.0330(16) 0.0298(14) -0.0036(12) 0.0036(13) 0.0026(13)
C00D 0.0409(17) 0.0338(15) 0.0323(14) 0.0008(13) -0.0037(13) -0.0010(13)
F1 0.097(2) 0.210(4) 0.0564(16) 0.029(2) 0.0228(16) 0.092(3)
C00F 0.0402(17) 0.0414(17) 0.0367(15) 0.0019(14) 0.0012(14) 0.0029(14)
C00G 0.0385(17) 0.0438(18) 0.0335(15) 0.0093(14) -0.0014(13) 0.0095(14)
C00H 0.0340(15) 0.0322(15) 0.0279(13) 0.0012(12) 0.0022(11) -0.0017(12)
C00I 0.0341(16) 0.0384(16) 0.0361(16) 0.0019(13) 0.0073(13) -0.0012(13)
C00J 0.0354(16) 0.0392(17) 0.0340(15) 0.0076(13) 0.0029(12) 0.0084(13)
C00K 0.0433(17) 0.0313(16) 0.0289(14) -0.0052(12) 0.0043(13) -0.0036(13)
C00L 0.0372(17) 0.0375(17) 0.0462(17) 0.0059(14) -0.0090(14) -0.0059(14)
C00M 0.0439(18) 0.0380(17) 0.0362(16) 0.0066(14) 0.0067(14) -0.0037(14)
C00N 0.0308(15) 0.0425(18) 0.0400(16) -0.0099(14) 0.0005(13) -0.0078(13)
C00O 0.0332(16) 0.0354(16) 0.0401(16) -0.0115(14) 0.0039(13) -0.0077(13)
C00P 0.0355(17) 0.0424(18) 0.0433(17) -0.0010(15) -0.0048(14) 0.0023(14)
C00Q 0.0368(16) 0.0350(16) 0.0322(14) -0.0035(13) -0.0076(12) 0.0034(13)
C00R 0.0424(18) 0.0371(17) 0.0412(17) -0.0014(14) -0.0129(14) 0.0025(14)
C00S 0.054(2) 0.0398(18) 0.0414(17) 0.0088(15) -0.0124(16) 0.0049(16)
C00T 0.0419(19) 0.0395(19) 0.0535(19) -0.0148(16) 0.0016(16) -0.0126(15)
C00U 0.054(2) 0.0392(17) 0.0349(16) 0.0069(14) -0.0053(15) -0.0047(15)
C00V 0.059(2) 0.0297(16) 0.0329(15) -0.0081(13) 0.0080(15) -0.0090(14)
C00W 0.054(2) 0.0395(19) 0.0385(16) -0.0037(14) 0.0009(16) 0.0071(16)
C00X 0.079(3) 0.0300(17) 0.050(2) -0.0052(15) 0.003(2) -0.0112(18)
C00Y 0.0402(18) 0.058(2) 0.0446(18) 0.0022(17) 0.0013(15) -0.0001(17)
C00Z 0.0339(16) 0.0365(17) 0.061(2) 0.0165(17) -0.0021(15) 0.0039(14)
C010 0.045(2) 0.0457(19) 0.0425(17) 0.0115(15) -0.0035(15) 0.0036(15)
C011 0.0363(18) 0.057(2) 0.056(2) 0.0038(18) -0.0021(16) 0.0020(16)
C012 0.064(3) 0.053(2) 0.049(2) 0.0022(18) -0.0056(19) 0.0184(19)
C013 0.055(2) 0.0332(17) 0.051(2) -0.0082(15) 0.0036(17) -0.0162(16)
C014 0.050(2) 0.067(3) 0.0462(19) 0.0007(19) -0.0047(17) 0.0123(19)
C015 0.0392(19) 0.062(2) 0.066(2) 0.001(2) -0.0075(18) 0.0154(18)
C016 0.047(2) 0.051(2) 0.058(2) 0.0037(18) -0.0150(18) 0.0110(17)
C017 0.057(2) 0.042(2) 0.056(2) 0.0046(17) 0.0093(18) 0.0072(17)
C018 0.041(2) 0.075(3) 0.057(2) -0.004(2) 0.0036(17) 0.0160(19)
C019 0.065(3) 0.059(2) 0.048(2) 0.0153(18) -0.0146(19) -0.009(2)
C01A 0.040(2) 0.094(4) 0.069(3) 0.027(3) -0.015(2) -0.007(2)
C01B 0.0366(19) 0.042(2) 0.100(3) 0.022(2) -0.008(2) -0.0040(16)
C01C 0.077(3) 0.0337(18) 0.051(2) 0.0007(16) -0.005(2) 0.0044(18)
C01D 0.060(2) 0.072(3) 0.0446(19) 0.014(2) -0.0138(18) -0.016(2)
B2 0.0276(17) 0.0310(18) 0.064(2) -0.0034(17) 0.0026(17) -0.0037(14)
C01F 0.055(2) 0.065(3) 0.066(3) 0.000(2) 0.005(2) 0.016(2)
C01G 0.037(2) 0.102(4) 0.076(3) 0.012(3) 0.003(2) 0.012(2)
C01H 0.035(2) 0.052(3) 0.170(6) 0.049(4) 0.018(3) 0.0061(19)
C01I 0.064(4) 0.068(4) 0.172(7) 0.051(4) 0.052(4) 0.031(3)
C01J 0.096(5) 0.089(4) 0.091(4) 0.006(3) 0.039(3) 0.040(3)
B01K 0.033(2) 0.074(3) 0.069(3) 0.043(3) 0.011(2) 0.008(2)

loop_
_atom_type_symbol
_atom_type_description
_atom_type_scat_dispersion_real
_atom_type_scat_dispersion_imag
_atom_type_scat_source
C C 0.0033 0.0016 'International Tables Vol C Tables 4.2.6.8 and 6.1.1.4'
H H 0.0000 0.0000 'International Tables Vol C Tables 4.2.6.8 and 6.1.1.4'
B B 0.0013 0.0007 'International Tables Vol C Tables 4.2.6.8 and 6.1.1.4'
F F 0.0171 0.0103 'International Tables Vol C Tables 4.2.6.8 and 6.1.1.4'
N N 0.0061 0.0033 'International Tables Vol C Tables 4.2.6.8 and 6.1.1.4'
O O 0.0106 0.0060 'International Tables Vol C Tables 4.2.6.8 and 6.1.1.4'

loop_
_geom_angle_atom_site_label_1
_geom_angle_atom_site_label_2
_geom_angle_atom_site_label_3
_geom_angle
_geom_angle_site_symmetry_1
_geom_angle_site_symmetry_3
_geom_angle_publ_flag
C008 O001 B2 126.4(3) . . ?
C009 O004 B01K 126.2(3) . . ?
C00A N005 C00J 122.1(3) . . ?
C00A N005 B01K 120.3(3) . . ?
C00J N005 B01K 117.6(3) . . ?
C00L N006 B2 118.6(3) . . ?
C00N N006 C00L 121.2(3) . . ?
C00N N006 B2 120.2(3) . . ?
O001 C008 C00K 120.2(3) . . ?
O001 C008 C00O 118.6(3) . . ?
C00O C008 C00K 121.2(3) . . ?
O004 C009 C00B 119.7(3) . . ?
O004 C009 C00H 119.5(3) . . ?
C00H C009 C00B 120.7(3) . . ?
N005 C00A H00A 118.5 . . ?
N005 C00A C00H 123.1(3) . . ?
C00H C00A H00A 118.5 . . ?
C009 C00B C00Q 124.1(3) . . ?
C00D C00B C009 116.7(3) . . ?
C00D C00B C00Q 119.2(3) . . ?
C00F C00C C00K 124.8(3) . . ?
C00F C00C C00W 116.8(3) . . ?
C00W C00C C00K 118.3(3) . . ?
C00B C00D C00M 121.5(3) . . ?
C00B C00D C00U 119.8(3) . . ?
C00M C00D C00U 118.7(3) . . ?
C00C C00F H00F 119.2 . . ?
C00Y C00F C00C 121.7(3) . . ?
C00Y C00F H00F 119.2 . . ?
C010 C00G C00J 119.2(3) . . ?
C010 C00G C018 118.1(3) . . ?
C018 C00G C00J 122.7(3) . . ?
C009 C00H C00A 118.6(3) . . ?
C009 C00H C00I 120.8(3) . . ?
C00I C00H C00A 120.4(3) . . ?
C00H C00I H00I 120.2 . . ?
C00M C00I C00H 119.7(3) . . ?
C00M C00I H00I 120.2 . . ?
N005 C00J C00G 110.8(3) . . ?
N005 C00J H00J 106.9 . . ?
N005 C00J C017 109.6(3) . . ?
C00G C00J H00J 106.9 . . ?
C00G C00J C017 115.3(3) . . ?
C017 C00J H00J 106.9 . . ?
C008 C00K C00C 124.8(3) . . ?
C00V C00K C008 116.1(3) . . ?
C00V C00K C00C 119.1(3) . . ?
N006 C00L H00L 107.2 . . ?
N006 C00L C00Z 110.7(3) . . ?
N006 C00L C01D 109.1(3) . . ?
C00Z C00L H00L 107.2 . . ?
C00Z C00L C01D 115.1(3) . . ?
C01D C00L H00L 107.2 . . ?
C00D C00M H00M 119.8 . . ?
C00I C00M C00D 120.5(3) . . ?
C00I C00M H00M 119.8 . . ?
N006 C00N H00N 118.1 . . ?
N006 C00N C00O 123.7(3) . . ?
C00O C00N H00N 118.1 . . ?
C008 C00O C00N 119.7(3) . . ?
C008 C00O C00T 120.3(3) . . ?
C00N C00O C00T 119.7(3) . . ?
C00Q C00P H00P 119.3 . . ?
C011 C00P H00P 119.3 . . ?
C011 C00P C00Q 121.4(3) . . ?
C00P C00Q C00B 125.0(3) . . ?
C00P C00Q C00R 116.7(3) . . ?
C00R C00Q C00B 118.2(3) . . ?
C00Q C00R C00S 120.2(3) . . ?
C016 C00R C00Q 119.8(3) . . ?
C016 C00R C00S 119.9(3) . . ?
C00R C00S H00S 119.4 . . ?
C00U C00S C00R 121.1(3) . . ?
C00U C00S H00S 119.4 . . ?
C00O C00T H00T 120.3 . . ?
C013 C00T C00O 119.4(3) . . ?
C013 C00T H00T 120.3 . . ?
C00D C00U H00U 119.4 . . ?
C00S C00U C00D 121.3(3) . . ?
C00S C00U H00U 119.4 . . ?
C00X C00V C00K 119.3(3) . . ?
C013 C00V C00K 121.4(3) . . ?
C013 C00V C00X 119.3(3) . . ?
C00C C00W C01C 120.0(3) . . ?
C012 C00W C00C 119.9(3) . . ?
C012 C00W C01C 120.1(3) . . ?
C00V C00X H00X 119.0 . . ?
C01C C00X C00V 121.9(4) . . ?
C01C C00X H00X 119.0 . . ?
C00F C00Y H00Y 119.5 . . ?
C00F C00Y C014 120.9(4) . . ?
C014 C00Y H00Y 119.5 . . ?
C01B C00Z C00L 122.0(4) . . ?
C01F C00Z C00L 119.0(3) . . ?
C01F C00Z C01B 119.0(4) . . ?
C00G C010 H010 119.3 . . ?
C019 C010 C00G 121.3(4) . . ?
C019 C010 H010 119.3 . . ?
C00P C011 H011 119.3 . . ?
C00P C011 C015 121.5(4) . . ?
C015 C011 H011 119.3 . . ?
C00W C012 H012 119.3 . . ?
C014 C012 C00W 121.5(4) . . ?
C014 C012 H012 119.3 . . ?
C00T C013 C00V 121.7(3) . . ?
C00T C013 H013 119.2 . . ?
C00V C013 H013 119.2 . . ?
C00Y C014 H014 120.4 . . ?
C012 C014 C00Y 119.2(4) . . ?
C012 C014 H014 120.4 . . ?
C011 C015 H015 120.4 . . ?
C016 C015 C011 119.2(3) . . ?
C016 C015 H015 120.4 . . ?
C00R C016 H016 119.3 . . ?
C015 C016 C00R 121.3(3) . . ?
C015 C016 H016 119.3 . . ?
C00J C017 H01G 109.5 . . ?
C00J C017 H01K 109.5 . . ?
C00J C017 H01L 109.5 . . ?
H01G C017 H01K 109.5 . . ?
H01G C017 H01L 109.5 . . ?
H01K C017 H01L 109.5 . . ?
C00G C018 H018 119.5 . . ?
C01G C018 C00G 121.0(4) . . ?
C01G C018 H018 119.5 . . ?
C010 C019 H019 120.0 . . ?
C010 C019 C01A 119.9(4) . . ?
C01A C019 H019 120.0 . . ?
C019 C01A H01M 120.2 . . ?
C01G C01A C019 119.6(4) . . ?
C01G C01A H01M 120.2 . . ?
C00Z C01B H01B 120.2 . . ?
C01H C01B C00Z 119.6(5) . . ?
C01H C01B H01B 120.2 . . ?
C00W C01C H01C 119.4 . . ?
C00X C01C C00W 121.3(4) . . ?
C00X C01C H01C 119.4 . . ?
C00L C01D H01A 109.5 . . ?
C00L C01D H01D 109.5 . . ?
C00L C01D H01E 109.5 . . ?
H01A C01D H01D 109.5 . . ?
H01A C01D H01E 109.5 . . ?
H01D C01D H01E 109.5 . . ?
O001 B2 N006 110.9(3) . . ?
F4 B2 O001 109.3(3) . . ?
F4 B2 N006 107.9(3) . . ?
F3 B2 O001 109.8(3) . . ?
F3 B2 F4 109.3(3) . . ?
F3 B2 N006 109.6(3) . . ?
C00Z C01F H01F 119.8 . . ?
C00Z C01F C01J 120.5(5) . . ?
C01J C01F H01F 119.8 . . ?
C018 C01G H01N 120.0 . . ?
C01A C01G C018 120.1(4) . . ?
C01A C01G H01N 120.0 . . ?
C01B C01H H01H 119.3 . . ?
C01I C01H C01B 121.3(6) . . ?
C01I C01H H01H 119.3 . . ?
C01H C01I H01I 120.2 . . ?
C01H C01I C01J 119.5(5) . . ?
C01J C01I H01I 120.2 . . ?
C01F C01J H01J 120.0 . . ?
C01I C01J C01F 120.1(6) . . ?
C01I C01J H01J 120.0 . . ?
O004 B01K N005 111.8(3) . . ?
O004 B01K F1 106.5(4) . . ?
F2 B01K O004 113.0(4) . . ?
F2 B01K N005 111.1(4) . . ?
F2 B01K F1 107.7(4) . . ?
F1 B01K N005 106.3(4) . . ?

loop_
_geom_bond_atom_site_label_1
_geom_bond_atom_site_label_2
_geom_bond_distance
_geom_bond_site_symmetry_2
_geom_bond_publ_flag
O001 C008 1.336(4) . ?
O001 B2 1.448(5) . ?
F4 B2 1.402(5) . ?
F3 B2 1.368(5) . ?
O004 C009 1.326(4) . ?
O004 B01K 1.422(5) . ?
N005 C00A 1.288(4) . ?
N005 C00J 1.497(4) . ?
N005 B01K 1.561(5) . ?
N006 C00L 1.506(4) . ?
N006 C00N 1.288(4) . ?
N006 B2 1.563(4) . ?
F2 B01K 1.295(6) . ?
C008 C00K 1.433(5) . ?
C008 C00O 1.399(5) . ?
C009 C00B 1.425(4) . ?
C009 C00H 1.402(4) . ?
C00A H00A 0.9500 . ?
C00A C00H 1.436(4) . ?
C00B C00D 1.416(4) . ?
C00B C00Q 1.462(4) . ?
C00C C00F 1.413(5) . ?
C00C C00K 1.464(5) . ?
C00C C00W 1.428(5) . ?
C00D C00M 1.425(5) . ?
C00D C00U 1.434(5) . ?
F1 B01K 1.433(7) . ?
C00F H00F 0.9500 . ?
C00F C00Y 1.375(5) . ?
C00G C00J 1.519(5) . ?
C00G C010 1.391(5) . ?
C00G C018 1.395(5) . ?
C00H C00I 1.409(4) . ?
C00I H00I 0.9500 . ?
C00I C00M 1.357(5) . ?
C00J H00J 1.0000 . ?
C00J C017 1.527(5) . ?
C00K C00V 1.429(4) . ?
C00L H00L 1.0000 . ?
C00L C00Z 1.514(5) . ?
C00L C01D 1.525(5) . ?
C00M H00M 0.9500 . ?
C00N H00N 0.9500 . ?
C00N C00O 1.417(5) . ?
C00O C00T 1.427(4) . ?
C00P H00P 0.9500 . ?
C00P C00Q 1.420(5) . ?
C00P C011 1.373(5) . ?
C00Q C00R 1.426(5) . ?
C00R C00S 1.430(5) . ?
C00R C016 1.423(5) . ?
C00S H00S 0.9500 . ?
C00S C00U 1.344(5) . ?
C00T H00T 0.9500 . ?
C00T C013 1.347(5) . ?
C00U H00U 0.9500 . ?
C00V C00X 1.428(5) . ?
C00V C013 1.410(6) . ?
C00W C012 1.413(6) . ?
C00W C01C 1.431(6) . ?
C00X H00X 0.9500 . ?
C00X C01C 1.337(6) . ?
C00Y H00Y 0.9500 . ?
C00Y C014 1.398(5) . ?
C00Z C01B 1.402(5) . ?
C00Z C01F 1.375(6) . ?
C010 H010 0.9500 . ?
C010 C019 1.377(6) . ?
C011 H011 0.9500 . ?
C011 C015 1.392(6) . ?
C012 H012 0.9500 . ?
C012 C014 1.363(6) . ?
C013 H013 0.9500 . ?
C014 H014 0.9500 . ?
C015 H015 0.9500 . ?
C015 C016 1.358(6) . ?
C016 H016 0.9500 . ?
C017 H01G 0.9800 . ?
C017 H01K 0.9800 . ?
C017 H01L 0.9800 . ?
C018 H018 0.9500 . ?
C018 C01G 1.388(7) . ?
C019 H019 0.9500 . ?
C019 C01A 1.396(7) . ?
C01A H01M 0.9500 . ?
C01A C01G 1.381(7) . ?
C01B H01B 0.9500 . ?
C01B C01H 1.392(7) . ?
C01C H01C 0.9500 . ?
C01D H01A 0.9800 . ?
C01D H01D 0.9800 . ?
C01D H01E 0.9800 . ?
C01F H01F 0.9500 . ?
C01F C01J 1.396(7) . ?
C01G H01N 0.9500 . ?
C01H H01H 0.9500 . ?
C01H C01I 1.353(10) . ?
C01I H01I 0.9500 . ?
C01I C01J 1.389(10) . ?
C01J H01J 0.9500 . ?

loop_
_geom_torsion_atom_site_label_1
_geom_torsion_atom_site_label_2
_geom_torsion_atom_site_label_3
_geom_torsion_atom_site_label_4
_geom_torsion
_geom_torsion_site_symmetry_1
_geom_torsion_site_symmetry_2
_geom_torsion_site_symmetry_3
_geom_torsion_site_symmetry_4
_geom_torsion_publ_flag
O001 C008 C00K C00C 0.2(4) . . . . ?
O001 C008 C00K C00V 179.1(3) . . . . ?
O001 C008 C00O C00N -4.2(4) . . . . ?
O001 C008 C00O C00T -178.2(3) . . . . ?
O004 C009 C00B C00D 176.8(3) . . . . ?
O004 C009 C00B C00Q -0.5(5) . . . . ?
O004 C009 C00H C00A -4.9(5) . . . . ?
O004 C009 C00H C00I 179.9(3) . . . . ?
N005 C00A C00H C009 -0.8(5) . . . . ?
N005 C00A C00H C00I 174.4(3) . . . . ?
N006 C00L C00Z C01B -93.0(4) . . . . ?
N006 C00L C00Z C01F 86.0(4) . . . . ?
N006 C00N C00O C008 1.8(5) . . . . ?
N006 C00N C00O C00T 175.9(3) . . . . ?
C008 O001 B2 F4 -113.6(3) . . . . ?
C008 O001 B2 F3 126.5(3) . . . . ?
C008 O001 B2 N006 5.2(5) . . . . ?
C008 C00K C00V C00X 179.3(3) . . . . ?
C008 C00K C00V C013 -0.9(4) . . . . ?
C008 C00O C00T C013 -0.9(5) . . . . ?
C009 O004 B01K N005 -7.0(6) . . . . ?
C009 O004 B01K F2 -133.2(4) . . . . ?
C009 O004 B01K F1 108.8(4) . . . . ?
C009 C00B C00D C00M 3.2(4) . . . . ?
C009 C00B C00D C00U -174.3(3) . . . . ?
C009 C00B C00Q C00P -4.3(5) . . . . ?
C009 C00B C00Q C00R 174.1(3) . . . . ?
C009 C00H C00I C00M 3.3(5) . . . . ?
C00A N005 C00J C00G 34.2(4) . . . . ?
C00A N005 C00J C017 -94.2(4) . . . . ?
C00A N005 B01K O004 0.9(6) . . . . ?
C00A N005 B01K F2 128.1(4) . . . . ?
C00A N005 B01K F1 -115.0(4) . . . . ?
C00A C00H C00I C00M -171.8(3) . . . . ?
C00B C009 C00H C00A 171.9(3) . . . . ?
C00B C009 C00H C00I -3.3(5) . . . . ?
C00B C00D C00M C00I -3.3(5) . . . . ?
C00B C00D C00U C00S 0.1(5) . . . . ?
C00B C00Q C00R C00S 0.1(4) . . . . ?
C00B C00Q C00R C016 -178.0(3) . . . . ?
C00C C00F C00Y C014 0.4(5) . . . . ?
C00C C00K C00V C00X -1.8(4) . . . . ?
C00C C00K C00V C013 178.0(3) . . . . ?
C00C C00W C012 C014 0.1(6) . . . . ?
C00C C00W C01C C00X -1.8(6) . . . . ?
C00D C00B C00Q C00P 178.4(3) . . . . ?
C00D C00B C00Q C00R -3.2(4) . . . . ?
C00F C00C C00K C008 2.3(5) . . . . ?
C00F C00C C00K C00V -176.6(3) . . . . ?
C00F C00C C00W C012 1.0(5) . . . . ?
C00F C00C C00W C01C 178.6(3) . . . . ?
C00F C00Y C014 C012 0.8(6) . . . . ?
C00G C010 C019 C01A 0.8(5) . . . . ?
C00G C018 C01G C01A 1.1(7) . . . . ?
C00H C009 C00B C00D 0.0(4) . . . . ?
C00H C009 C00B C00Q -177.3(3) . . . . ?
C00H C00I C00M C00D 0.0(5) . . . . ?
C00J N005 C00A C00H -174.3(3) . . . . ?
C00J N005 B01K O004 177.9(3) . . . . ?
C00J N005 B01K F2 -54.9(6) . . . . ?
C00J N005 B01K F1 62.0(4) . . . . ?
C00J C00G C010 C019 -178.4(3) . . . . ?
C00J C00G C018 C01G 177.5(4) . . . . ?
C00K C008 C00O C00N 174.9(3) . . . . ?
C00K C008 C00O C00T 0.9(5) . . . . ?
C00K C00C C00F C00Y 175.9(3) . . . . ?
C00K C00C C00W C012 -176.4(3) . . . . ?
C00K C00C C00W C01C 1.2(5) . . . . ?
C00K C00V C00X C01C 1.2(5) . . . . ?
C00K C00V C013 C00T 1.0(5) . . . . ?
C00L N006 C00N C00O -177.4(3) . . . . ?
C00L N006 B2 O001 174.3(3) . . . . ?
C00L N006 B2 F4 -66.1(4) . . . . ?
C00L N006 B2 F3 52.9(4) . . . . ?
C00L C00Z C01B C01H 178.1(3) . . . . ?
C00L C00Z C01F C01J -177.9(4) . . . . ?
C00M C00D C00U C00S -177.5(3) . . . . ?
C00N N006 C00L C00Z 45.1(4) . . . . ?
C00N N006 C00L C01D -82.5(4) . . . . ?
C00N N006 B2 O001 -7.3(5) . . . . ?
C00N N006 B2 F4 112.4(3) . . . . ?
C00N N006 B2 F3 -128.7(3) . . . . ?
C00N C00O C00T C013 -174.9(3) . . . . ?
C00O C008 C00K C00C -178.8(3) . . . . ?
C00O C008 C00K C00V 0.0(4) . . . . ?
C00O C00T C013 C00V -0.1(5) . . . . ?
C00P C00Q C00R C00S 178.6(3) . . . . ?
C00P C00Q C00R C016 0.6(5) . . . . ?
C00P C011 C015 C016 -0.8(6) . . . . ?
C00Q C00B C00D C00M -179.3(3) . . . . ?
C00Q C00B C00D C00U 3.2(4) . . . . ?
C00Q C00P C011 C015 1.2(6) . . . . ?
C00Q C00R C00S C00U 3.2(5) . . . . ?
C00Q C00R C016 C015 -0.2(6) . . . . ?
C00R C00S C00U C00D -3.3(5) . . . . ?
C00S C00R C016 C015 -178.3(4) . . . . ?
C00U C00D C00M C00I 174.3(3) . . . . ?
C00V C00X C01C C00W 0.6(6) . . . . ?
C00W C00C C00F C00Y -1.3(5) . . . . ?
C00W C00C C00K C008 179.4(3) . . . . ?
C00W C00C C00K C00V 0.6(4) . . . . ?
C00W C012 C014 C00Y -1.0(6) . . . . ?
C00X C00V C013 C00T -179.2(3) . . . . ?
C00Z C01B C01H C01I -0.7(6) . . . . ?
C00Z C01F C01J C01I 0.1(8) . . . . ?
C010 C00G C00J N005 78.8(3) . . . . ?
C010 C00G C00J C017 -156.0(3) . . . . ?
C010 C00G C018 C01G -2.1(6) . . . . ?
C010 C019 C01A C01G -1.9(6) . . . . ?
C011 C00P C00Q C00B 177.4(3) . . . . ?
C011 C00P C00Q C00R -1.1(5) . . . . ?
C011 C015 C016 C00R 0.3(6) . . . . ?
C012 C00W C01C C00X 175.7(4) . . . . ?
C013 C00V C00X C01C -178.6(4) . . . . ?
C016 C00R C00S C00U -178.7(4) . . . . ?
C018 C00G C00J N005 -100.8(4) . . . . ?
C018 C00G C00J C017 24.4(5) . . . . ?
C018 C00G C010 C019 1.2(5) . . . . ?
C019 C01A C01G C018 0.9(7) . . . . ?
C01B C00Z C01F C01J 1.2(6) . . . . ?
C01B C01H C01I C01J 1.9(8) . . . . ?
C01C C00W C012 C014 -177.4(4) . . . . ?
C01D C00L C00Z C01B 31.3(5) . . . . ?
C01D C00L C00Z C01F -149.7(4) . . . . ?
B2 O001 C008 C00K -179.0(3) . . . . ?
B2 O001 C008 C00O 0.1(5) . . . . ?
B2 N006 C00L C00Z -136.4(3) . . . . ?
B2 N006 C00L C01D 96.0(4) . . . . ?
B2 N006 C00N C00O 4.2(5) . . . . ?
C01F C00Z C01B C01H -0.9(5) . . . . ?
C01H C01I C01J C01F -1.6(8) . . . . ?
B01K O004 C009 C00B -167.7(4) . . . . ?
B01K O004 C009 C00H 9.2(5) . . . . ?
B01K N005 C00A C00H 2.5(5) . . . . ?
B01K N005 C00J C00G -142.7(4) . . . . ?
B01K N005 C00J C017 88.9(4) . . . . ?
